data_2239498
loop_
_publ_author_name
'Boutebdja, Mehdi'
'Beghidja, Adel'
'Beghidja, Chahrazed'
'Setifi, Zouaoui'
'Merazig, Hocine'

_publ_section_title
;
 Bis(2,2'-bipyridyl-\k^2^<i>N</i>,<i>N</i>')chloridonickel(II) nitrate
 trihydrate
;
_journal_coeditor_code HB7220
_journal_issue 5
_journal_name_full 'Acta Crystallographica Section E'
_journal_page_first m190
_journal_page_last m191
_journal_paper_doi 10.1107/S1600536814009064
_journal_volume 70
_journal_year 2014
_chemical_formula_iupac '[Ni Cl (C10 H8 N2)2] (N O3), 3H2 O'
_chemical_formula_moiety 'C20 H16 Cl N4 Ni, N O3, 3(H2 O)'
_chemical_formula_sum 'C20 H22 Cl N5 Ni O6'
_chemical_formula_weight 522.57
_chemical_name_systematic
;
Bis(2,2'-bipyridyl-\k^2^<i>N</i>,<i>N</i>')chloridonickel(II)
nitrate trihydrate
;
_space_group_IT_number 14
_symmetry_cell_setting monoclinic
_symmetry_space_group_name_Hall '-P 2yn'
_symmetry_space_group_name_H-M 'P 1 21/n 1'
_atom_sites_solution_hydrogens mixed
_cell_angle_alpha 90
_cell_angle_beta 99.7220(10)
_cell_angle_gamma 90
_cell_formula_units_Z 4
_cell_length_a 8.2341(2)
_cell_length_b 21.1920(5)
_cell_length_c 13.1284(4)
_cell_measurement_temperature 296
_cell_volume 2257.97(10)
_computing_cell_refinement 'SAINT (Bruker, 2006)'
_computing_data_collection 'APEX2 (Bruker, 2006)'
_computing_data_reduction 'SAINT (Bruker, 2006)'
_computing_molecular_graphics 'ATOMS (Dowty, 1995)'
_computing_publication_material 'WinGX publication routines (Farrugia, 2012)'
_computing_structure_refinement 'SHELXL97 (Sheldrick, 2008)'
_computing_structure_solution 'SHELXS97 (Sheldrick, 2008)'
_diffrn_ambient_temperature 296
_diffrn_detector_area_resol_mean 18.4
_diffrn_measured_fraction_theta_full 0.996
_diffrn_measured_fraction_theta_max 0.995
_diffrn_measurement_device_type 'Bruker APEXII CCD'
_diffrn_measurement_method '\f and \w scans'
_diffrn_radiation_monochromator graphite
_diffrn_radiation_source 'Rotating Anode'
_diffrn_radiation_type MoK\a
_diffrn_radiation_wavelength 0.71073
_diffrn_reflns_av_R_equivalents 0.0344
_diffrn_reflns_av_sigmaI/netI 0.0318
_diffrn_reflns_limit_h_max 10
_diffrn_reflns_limit_h_min -10
_diffrn_reflns_limit_k_max 27
_diffrn_reflns_limit_k_min -25
_diffrn_reflns_limit_l_max 17
_diffrn_reflns_limit_l_min -16
_diffrn_reflns_number 21125
_diffrn_reflns_reduction_process
;
;
_diffrn_reflns_theta_full 25.24
_diffrn_reflns_theta_max 27.51
_diffrn_reflns_theta_min 2.69
_exptl_absorpt_coefficient_mu 1.025
_exptl_absorpt_correction_type none
_exptl_crystal_colour Green
_exptl_crystal_density_diffrn 1.537
_exptl_crystal_density_method 'Not Measured'
_exptl_crystal_description Block
_exptl_crystal_F_000 1080
_exptl_crystal_size_max 0.15
_exptl_crystal_size_mid 0.13
_exptl_crystal_size_min 0.10
_refine_diff_density_max 0.471
_refine_diff_density_min -0.473
_refine_ls_extinction_method none
_refine_ls_goodness_of_fit_ref 1.012
_refine_ls_hydrogen_treatment constr
_refine_ls_matrix_type full
_refine_ls_number_parameters 298
_refine_ls_number_reflns 5177
_refine_ls_number_restraints 9
_refine_ls_restrained_S_all 1.014
_refine_ls_R_factor_all 0.0662
_refine_ls_R_factor_gt 0.0438
_refine_ls_shift/su_max 0.000
_refine_ls_shift/su_mean 0.000
_refine_ls_structure_factor_coef Fsqd
_refine_ls_weighting_details 'W=1/[\S^2^(FO^2^)+(0.0647P)^2^+1.1593P] WHERE P=(FO^2^+2FC^2^)/3'
_refine_ls_weighting_scheme calc
_refine_ls_wR_factor_gt 0.1144
_refine_ls_wR_factor_ref 0.1269
_reflns_number_gt 3811
_reflns_number_total 5177
_reflns_threshold_expression I>2\s(I)
_cod_data_source_file hb7220sup1.cf
_cod_data_source_block I
_cod_original_sg_symbol_H-M 'P 21/n'
_cod_database_code 2239498
_cod_database_fobs_code 2239498

loop_
_symmetry_equiv_pos_site_id
_symmetry_equiv_pos_as_xyz
1 x,y,z
2 1/2-x,1/2+y,1/2-z
3 -x,-y,-z
4 1/2+x,1/2-y,1/2+z

loop_
_atom_site_aniso_label
_atom_site_aniso_U_11
_atom_site_aniso_U_22
_atom_site_aniso_U_33
_atom_site_aniso_U_12
_atom_site_aniso_U_13
_atom_site_aniso_U_23
Ni1 0.0427(2) 0.0381(2) 0.0418(2) 0.00380(10) 0.00040(10) 0.00210(10)
Cl1 0.0508(4) 0.0743(5) 0.0580(4) 0.0074(3) 0.0119(3) 0.0144(4)
N1 0.0505(13) 0.0427(12) 0.0468(12) 0.0062(10) 0.0067(10) 0.0002(10)
N2 0.0460(12) 0.0459(12) 0.0410(11) -0.0002(10) 0.0044(9) 0.0014(9)
N3 0.0418(12) 0.0455(13) 0.0458(12) -0.0053(9) 0.0034(9) -0.0034(10)
N4 0.0462(13) 0.0441(12) 0.0485(13) 0.0001(10) 0.0019(10) 0.0024(10)
C1 0.0612(19) 0.0449(16) 0.0656(19) 0.0035(13) 0.0096(15) 0.0001(14)
C2 0.076(2) 0.0447(16) 0.070(2) 0.0145(15) 0.0208(17) 0.0037(15)
C3 0.077(2) 0.059(2) 0.0617(19) 0.0286(17) 0.0113(17) 0.0113(15)
C4 0.0539(17) 0.0634(19) 0.0536(17) 0.0163(14) 0.0061(13) -0.0010(14)
C5 0.0443(14) 0.0495(15) 0.0363(12) 0.0094(11) 0.0099(11) -0.0016(11)
C6 0.0406(13) 0.0539(15) 0.0327(12) 0.0038(11) 0.0083(10) -0.0033(11)
C7 0.0436(15) 0.068(2) 0.0514(16) 0.0049(14) 0.0052(12) -0.0070(14)
C8 0.0527(18) 0.073(2) 0.072(2) -0.0155(16) 0.0070(16) -0.0124(17)
C9 0.072(2) 0.0550(19) 0.072(2) -0.0128(16) 0.0115(17) 0.0027(16)
C10 0.0607(18) 0.0476(16) 0.0570(17) -0.0035(13) 0.0030(14) 0.0079(13)
C11 0.0480(16) 0.0535(17) 0.0575(17) -0.0036(13) 0.0078(13) -0.0086(14)
C12 0.0540(18) 0.069(2) 0.067(2) -0.0095(15) 0.0193(15) -0.0218(17)
C13 0.063(2) 0.092(3) 0.0486(17) -0.0199(19) 0.0191(15) -0.0150(17)
C14 0.0549(18) 0.077(2) 0.0447(16) -0.0145(15) 0.0068(13) 0.0020(15)
C15 0.0365(13) 0.0523(16) 0.0466(14) -0.0130(11) 0.0042(11) 0.0011(12)
C16 0.0377(13) 0.0459(14) 0.0499(15) -0.0113(11) 0.0011(11) 0.0054(12)
C17 0.0538(17) 0.0575(18) 0.0575(18) -0.0092(15) -0.0042(14) 0.0145(15)
C18 0.0596(19) 0.0498(18) 0.079(2) -0.0016(15) -0.0061(16) 0.0185(16)
C19 0.0599(19) 0.0436(17) 0.086(2) 0.0032(14) 0.0045(17) 0.0029(16)
C20 0.0610(18) 0.0479(16) 0.0606(18) 0.0047(14) 0.0061(14) -0.0020(14)
O1 0.171(5) 0.191(5) 0.180(5) 0.090(4) 0.028(4) 0.022(4)
O2 0.230(6) 0.105(3) 0.178(5) -0.065(3) 0.087(4) -0.028(3)
O3 0.123(3) 0.203(5) 0.252(6) 0.055(4) 0.089(4) 0.031(4)
N5 0.120(4) 0.076(3) 0.105(3) -0.009(3) 0.014(3) -0.019(2)
O1W 0.158(4) 0.194(4) 0.132(3) -0.037(4) -0.025(3) 0.056(3)
O2W 0.233(5) 0.123(3) 0.113(3) -0.002(3) 0.028(3) 0.009(2)
O3W 0.147(4) 0.169(4) 0.174(4) 0.038(3) 0.039(3) 0.020(3)

loop_
_atom_site_type_symbol
_atom_site_label
_atom_site_fract_x
_atom_site_fract_y
_atom_site_fract_z
_atom_site_U_iso_or_equiv
_atom_site_thermal_displace_type
_atom_site_calc_flag
_atom_site_refinement_flags
_atom_site_occupancy
Ni Ni1 0.26205(4) 0.01955(2) 0.25456(2) 0.04160(10) Uani d . 1.000
Cl Cl1 0.04397(10) -0.00729(4) 0.33507(6) 0.0607(3) Uani d . 1.000
N N1 0.4089(3) -0.04491(11) 0.33240(17) 0.0468(7) Uani d . 1.000
N N2 0.4655(3) 0.07571(11) 0.31172(16) 0.0446(7) Uani d . 1.000
N N3 0.2831(3) -0.01045(10) 0.10432(18) 0.0448(7) Uani d . 1.000
N N4 0.1319(3) 0.08621(11) 0.17169(18) 0.0470(7) Uani d . 1.000
C C1 0.3683(4) -0.10552(14) 0.3398(3) 0.0574(10) Uani d . 1.000
C C2 0.4723(4) -0.14864(15) 0.3945(3) 0.0626(11) Uani d . 1.000
C C3 0.6237(4) -0.12862(16) 0.4447(3) 0.0660(11) Uani d . 1.000
C C4 0.6663(4) -0.06611(15) 0.4387(2) 0.0573(10) Uani d . 1.000
C C5 0.5564(3) -0.02455(13) 0.3819(2) 0.0430(8) Uani d . 1.000
C C6 0.5881(3) 0.04365(13) 0.37109(19) 0.0422(8) Uani d . 1.000
C C7 0.7311(4) 0.07368(16) 0.4171(2) 0.0547(10) Uani d . 1.000
C C8 0.7489(4) 0.13756(17) 0.4001(3) 0.0663(11) Uani d . 1.000
C C9 0.6260(4) 0.16938(16) 0.3385(3) 0.0664(11) Uani d . 1.000
C C10 0.4856(4) 0.13736(14) 0.2963(2) 0.0559(10) Uani d . 1.000
C C11 0.3647(4) -0.06032(14) 0.0758(2) 0.0531(10) Uani d . 1.000
C C12 0.3716(4) -0.07369(17) -0.0257(3) 0.0623(11) Uani d . 1.000
C C13 0.2912(4) -0.03406(19) -0.1010(3) 0.0668(13) Uani d . 1.000
C C14 0.2078(4) 0.01749(16) -0.0732(2) 0.0591(10) Uani d . 1.000
C C15 0.2067(3) 0.02868(13) 0.0305(2) 0.0455(8) Uani d . 1.000
C C16 0.1201(3) 0.08294(13) 0.0683(2) 0.0452(8) Uani d . 1.000
C C17 0.0298(4) 0.12715(15) 0.0049(2) 0.0578(10) Uani d . 1.000
C C18 -0.0500(4) 0.17463(15) 0.0485(3) 0.0649(11) Uani d . 1.000
C C19 -0.0382(4) 0.17781(15) 0.1538(3) 0.0641(11) Uani d . 1.000
C C20 0.0545(4) 0.13259(14) 0.2133(3) 0.0570(10) Uani d . 1.000
O O1 -0.1473(7) 0.2935(3) 0.5504(4) 0.181(3) Uani d . 1.000
O O2 -0.0983(7) 0.2268(2) 0.6708(5) 0.165(3) Uani d . 1.000
O O3 0.0639(6) 0.2366(3) 0.5677(5) 0.186(3) Uani d . 1.000
N N5 -0.0656(6) 0.2527(2) 0.5946(4) 0.1009(19) Uani d . 1.000
O O1W -0.2649(5) 0.2447(3) -0.1506(3) 0.167(2) Uani d D 1.000
O O2W 0.1269(6) 0.1387(2) -0.2468(3) 0.157(2) Uani d D 1.000
O O3W 0.5892(5) -0.1931(2) 0.1556(4) 0.162(2) Uani d D 1.000
H H1 0.26540 -0.11900 0.30650 0.0690 Uiso c RU 1.000
H H2 0.44110 -0.19070 0.39770 0.0750 Uiso c RU 1.000
H H3 0.69660 -0.15700 0.48230 0.0790 Uiso c RU 1.000
H H4 0.76800 -0.05180 0.47240 0.0690 Uiso c RU 1.000
H H7 0.81390 0.05130 0.45880 0.0660 Uiso c RU 1.000
H H8 0.84400 0.15860 0.43040 0.0790 Uiso c RU 1.000
H H9 0.63700 0.21210 0.32520 0.0800 Uiso c RU 1.000
H H10 0.40120 0.15950 0.25540 0.0670 Uiso c RU 1.000
H H11 0.41890 -0.08690 0.12680 0.0640 Uiso c RU 1.000
H H12 0.42910 -0.10870 -0.04320 0.0750 Uiso c RU 1.000
H H13 0.29350 -0.04220 -0.17030 0.0800 Uiso c RU 1.000
H H14 0.15300 0.04450 -0.12340 0.0710 Uiso c RU 1.000
H H17 0.02300 0.12480 -0.06640 0.0690 Uiso c RU 1.000
H H18 -0.11170 0.20440 0.00660 0.0780 Uiso c RU 1.000
H H19 -0.09130 0.20960 0.18430 0.0770 Uiso c RU 1.000
H H20 0.06340 0.13450 0.28480 0.0680 Uiso c RU 1.000
H H1W -0.35430 0.25310 -0.13630 0.2350 Uiso d RDU 1.000
H H2W -0.25270 0.23560 -0.21040 0.2350 Uiso d RDU 1.000
H H3W 0.06220 0.16910 -0.26290 0.2350 Uiso d RDU 1.000
H H4W 0.10210 0.10720 -0.28370 0.2350 Uiso d RDU 1.000
H H5W 0.66590 -0.16810 0.18080 0.2350 Uiso d RDU 1.000
H H6W 0.58870 -0.19980 0.09320 0.2350 Uiso d RDU 1.000

loop_
_atom_type_symbol
_atom_type_description
_atom_type_scat_dispersion_real
_atom_type_scat_dispersion_imag
_atom_type_scat_source
C C 0.0033 0.0016 ' International Tables Vol C Tables 4.2.6.8 and 6.1.1.4'
H H 0.0000 0.0000 ' International Tables Vol C Tables 4.2.6.8 and 6.1.1.4'
Cl Cl 0.1484 0.1585 ' International Tables Vol C Tables 4.2.6.8 and 6.1.1.4'
N N 0.0061 0.0033 ' International Tables Vol C Tables 4.2.6.8 and 6.1.1.4'
Ni Ni 0.3393 1.1124 ' International Tables Vol C Tables 4.2.6.8 and 6.1.1.4'
O O 0.0106 0.0060 ' International Tables Vol C Tables 4.2.6.8 and 6.1.1.4'

loop_
_geom_angle_atom_site_label_1
_geom_angle_atom_site_label_2
_geom_angle_atom_site_label_3
_geom_angle
_geom_angle_publ_flag
Cl1 Ni1 N1 92.75(7) no
Cl1 Ni1 N2 128.03(6) no
Cl1 Ni1 N3 123.28(7) no
Cl1 Ni1 N4 92.10(8) no
N1 Ni1 N2 79.96(9) no
N1 Ni1 N3 97.75(9) no
N1 Ni1 N4 175.13(10) no
N2 Ni1 N3 108.69(9) no
N2 Ni1 N4 96.75(10) no
N3 Ni1 N4 79.84(9) no
H1W O1W H2W 122.00 no
H3W O2W H4W 113.00 no
H5W O3W H6W 112.00 no
Ni1 N1 C5 116.62(18) no
Ni1 N1 C1 124.1(2) no
C1 N1 C5 119.3(3) no
Ni1 N2 C6 113.39(18) no
Ni1 N2 C10 128.0(2) no
C6 N2 C10 118.7(2) no
C11 N3 C15 118.7(2) no
Ni1 N3 C11 128.63(18) no
Ni1 N3 C15 112.66(17) no
Ni1 N4 C16 117.18(19) no
Ni1 N4 C20 123.4(2) no
C16 N4 C20 119.4(3) no
O2 N5 O3 115.9(5) no
O1 N5 O2 123.3(6) no
O1 N5 O3 120.7(6) no
N1 C1 C2 122.6(3) no
C1 C2 C3 118.8(3) no
C2 C3 C4 119.3(3) no
C3 C4 C5 119.5(3) no
C4 C5 C6 124.2(2) no
N1 C5 C6 115.2(2) no
N1 C5 C4 120.6(3) no
C5 C6 C7 123.9(2) no
N2 C6 C5 114.8(2) no
N2 C6 C7 121.2(3) no
C6 C7 C8 119.0(3) no
C7 C8 C9 119.5(3) no
C8 C9 C10 119.0(3) no
N2 C10 C9 122.6(3) no
N3 C11 C12 122.6(3) no
C11 C12 C13 118.5(3) no
C12 C13 C14 119.7(3) no
C13 C14 C15 119.0(3) no
C14 C15 C16 123.1(3) no
N3 C15 C16 115.4(2) no
N3 C15 C14 121.5(3) no
N4 C16 C15 114.9(2) no
N4 C16 C17 120.8(2) no
C15 C16 C17 124.3(2) no
C16 C17 C18 119.3(3) no
C17 C18 C19 119.8(3) no
C18 C19 C20 118.3(3) no
N4 C20 C19 122.3(3) no
N1 C1 H1 119.00 no
C2 C1 H1 119.00 no
C1 C2 H2 121.00 no
C3 C2 H2 121.00 no
C4 C3 H3 120.00 no
C2 C3 H3 120.00 no
C3 C4 H4 120.00 no
C5 C4 H4 120.00 no
C8 C7 H7 120.00 no
C6 C7 H7 121.00 no
C7 C8 H8 120.00 no
C9 C8 H8 120.00 no
C8 C9 H9 120.00 no
C10 C9 H9 120.00 no
C9 C10 H10 119.00 no
N2 C10 H10 119.00 no
N3 C11 H11 119.00 no
C12 C11 H11 119.00 no
C11 C12 H12 121.00 no
C13 C12 H12 121.00 no
C14 C13 H13 120.00 no
C12 C13 H13 120.00 no
C13 C14 H14 120.00 no
C15 C14 H14 121.00 no
C16 C17 H17 120.00 no
C18 C17 H17 120.00 no
C19 C18 H18 120.00 no
C17 C18 H18 120.00 no
C18 C19 H19 121.00 no
C20 C19 H19 121.00 no
C19 C20 H20 119.00 no
N4 C20 H20 119.00 no

loop_
_geom_bond_atom_site_label_1
_geom_bond_atom_site_label_2
_geom_bond_distance
_geom_bond_publ_flag
Ni1 Cl1 2.3035(9) yes
Ni1 N1 1.989(2) yes
Ni1 N2 2.088(2) yes
Ni1 N3 2.107(2) yes
Ni1 N4 1.983(2) yes
O1 N5 1.185(8) n
O2 N5 1.211(8) n
O3 N5 1.227(7) n
O1W H2W 0.8300 no
O1W H1W 0.8100 no
O2W H4W 0.8300 no
O2W H3W 0.8400 no
O3W H5W 0.8500 no
O3W H6W 0.8300 no
N1 C5 1.348(4) no
N1 C1 1.335(4) no
N2 C6 1.350(3) no
N2 C10 1.337(4) no
N3 C11 1.339(4) no
N3 C15 1.348(3) no
N4 C20 1.337(4) no
N4 C16 1.346(3) no
C1 C2 1.370(5) no
C2 C3 1.375(5) no
C3 C4 1.376(5) no
C4 C5 1.387(4) no
C5 C6 1.480(4) no
C6 C7 1.384(4) no
C7 C8 1.384(5) no
C8 C9 1.363(5) no
C9 C10 1.374(5) no
C11 C12 1.373(5) no
C12 C13 1.378(5) no
C13 C14 1.372(5) no
C14 C15 1.384(4) no
C15 C16 1.482(4) no
C16 C17 1.384(4) no
C17 C18 1.378(5) no
C18 C19 1.371(5) no
C19 C20 1.382(5) no
C1 H1 0.9300 no
C2 H2 0.9300 no
C3 H3 0.9300 no
C4 H4 0.9300 no
C7 H7 0.9300 no
C8 H8 0.9300 no
C9 H9 0.9300 no
C10 H10 0.9300 no
C11 H11 0.9300 no
C12 H12 0.9300 no
C13 H13 0.9300 no
C14 H14 0.9300 no
C17 H17 0.9300 no
C18 H18 0.9300 no
C19 H19 0.9300 no
C20 H20 0.9300 no

loop_
_geom_hbond_atom_site_label_D
_geom_hbond_atom_site_label_H
_geom_hbond_atom_site_label_A
_geom_hbond_site_symmetry_A
_geom_hbond_distance_DH
_geom_hbond_distance_HA
_geom_hbond_distance_DA
_geom_hbond_angle_DHA
_geom_hbond_publ_flag
O1W H1W O3W 3_555 0.81 2.29 2.876(6) 129 yes
O1W H2W O2 1_554 0.83 2.18 2.934(7) 151 yes
O2W H3W O2 1_554 0.84 1.90 2.723(7) 166 yes
O2W H4W Cl1 3_555 0.83 2.47 3.245(4) 155 yes
O3W H5W O2W 3_655 0.85 1.88 2.699(6) 161 yes
O3W H6W O1 2_545 0.83 2.03 2.839(7) 165 yes
C14 H14 O2W . 0.93 2.56 3.424(5) 155 yes
C18 H18 O1W . 0.93 2.39 3.257(6) 156 yes

loop_
_geom_torsion_atom_site_label_1
_geom_torsion_atom_site_label_2
_geom_torsion_atom_site_label_3
_geom_torsion_atom_site_label_4
_geom_torsion
_geom_torsion_publ_flag
Cl1 Ni1 N1 C1 50.9(3) no
Cl1 Ni1 N1 C5 -127.61(19) no
N2 Ni1 N1 C1 179.0(3) no
N2 Ni1 N1 C5 0.54(19) no
N3 Ni1 N1 C1 -73.3(3) no
N3 Ni1 N1 C5 108.3(2) no
Cl1 Ni1 N2 C6 84.54(19) no
Cl1 Ni1 N2 C10 -95.4(2) no
N1 Ni1 N2 C6 -1.07(18) no
N1 Ni1 N2 C10 179.0(2) no
N3 Ni1 N2 C6 -95.92(18) no
N3 Ni1 N2 C10 84.2(2) no
N4 Ni1 N2 C6 -177.45(18) no
N4 Ni1 N2 C10 2.7(2) no
Cl1 Ni1 N3 C11 -95.1(3) no
Cl1 Ni1 N3 C15 87.41(19) no
N1 Ni1 N3 C11 3.4(3) no
N1 Ni1 N3 C15 -174.12(19) no
N2 Ni1 N3 C11 85.4(3) no
N2 Ni1 N3 C15 -92.2(2) no
N4 Ni1 N3 C11 179.1(3) no
N4 Ni1 N3 C15 1.59(19) no
Cl1 Ni1 N4 C16 -124.5(2) no
Cl1 Ni1 N4 C20 54.2(2) no
N2 Ni1 N4 C16 106.8(2) no
N2 Ni1 N4 C20 -74.5(2) no
N3 Ni1 N4 C16 -1.1(2) no
N3 Ni1 N4 C20 177.6(3) no
Ni1 N1 C1 C2 -179.7(3) no
C5 N1 C1 C2 -1.3(5) no
Ni1 N1 C5 C4 179.6(2) no
Ni1 N1 C5 C6 0.0(3) no
C1 N1 C5 C4 1.0(4) no
C1 N1 C5 C6 -178.5(3) no
Ni1 N2 C6 C5 1.4(3) no
Ni1 N2 C6 C7 -178.7(2) no
C10 N2 C6 C5 -178.7(2) no
C10 N2 C6 C7 1.2(4) no
Ni1 N2 C10 C9 179.9(2) no
C6 N2 C10 C9 0.0(4) no
Ni1 N3 C11 C12 -178.4(2) no
C15 N3 C11 C12 -1.0(5) no
Ni1 N3 C15 C14 179.4(2) no
Ni1 N3 C15 C16 -1.8(3) no
C11 N3 C15 C14 1.6(4) no
C11 N3 C15 C16 -179.6(3) no
Ni1 N4 C16 C15 0.4(3) no
Ni1 N4 C16 C17 179.2(2) no
C20 N4 C16 C15 -178.3(3) no
C20 N4 C16 C17 0.4(4) no
Ni1 N4 C20 C19 -178.7(2) no
C16 N4 C20 C19 0.0(5) no
N1 C1 C2 C3 0.7(6) no
C1 C2 C3 C4 0.1(5) no
C2 C3 C4 C5 -0.3(5) no
C3 C4 C5 N1 -0.2(4) no
C3 C4 C5 C6 179.2(3) no
N1 C5 C6 N2 -1.0(3) no
N1 C5 C6 C7 179.1(3) no
C4 C5 C6 N2 179.5(3) no
C4 C5 C6 C7 -0.4(4) no
N2 C6 C7 C8 -1.1(4) no
C5 C6 C7 C8 178.8(3) no
C6 C7 C8 C9 -0.2(5) no
C7 C8 C9 C10 1.3(5) no
C8 C9 C10 N2 -1.2(5) no
N3 C11 C12 C13 0.0(5) no
C11 C12 C13 C14 0.4(5) no
C12 C13 C14 C15 0.2(5) no
C13 C14 C15 N3 -1.2(5) no
C13 C14 C15 C16 -179.9(3) no
N3 C15 C16 N4 1.0(3) no
N3 C15 C16 C17 -177.7(3) no
C14 C15 C16 N4 179.8(3) no
C14 C15 C16 C17 1.1(4) no
N4 C16 C17 C18 -0.6(4) no
C15 C16 C17 C18 178.0(3) no
C16 C17 C18 C19 0.5(5) no
C17 C18 C19 C20 -0.1(5) no
C18 C19 C20 N4 -0.2(5) no
